data_4342832
loop_
_publ_author_name
'Dias, Sara S. P.'
'Kirillova, Marina V.'
'Andr\'e, V\^ania'
'K\/lak, Julia'
'Kirillov, Alexander M.'

_publ_section_title
;
 New Tetracopper(II) Cubane Cores Driven by a Diamino Alcohol:
 Self-assembly Synthesis, Structural and Topological Features, and
 Magnetic and Catalytic Oxidation Properties.
;
_journal_issue 11
_journal_name_full 'Inorganic chemistry'
_journal_page_first 5204
_journal_page_last 5212
_journal_paper_doi 10.1021/acs.inorgchem.5b00048
_journal_volume 54
_journal_year 2015
_chemical_formula_sum 'C38 H56 Cu4 N4 O23.5'
_chemical_formula_weight 1199.02
_space_group_crystal_system triclinic
_space_group_IT_number 2
_space_group_name_Hall '-P 1'
_space_group_name_H-M_alt 'P -1'
_symmetry_space_group_name_Hall '-P 1'
_symmetry_space_group_name_H-M 'P -1'
_atom_sites_solution_hydrogens geom
_audit_creation_method SHELXL-2014/7
_cell_angle_alpha 85.959(5)
_cell_angle_beta 83.915(6)
_cell_angle_gamma 69.114(4)
_cell_formula_units_Z 2
_cell_length_a 12.838(6)
_cell_length_b 13.677(4)
_cell_length_c 15.199(3)
_cell_measurement_temperature 293(2)
_cell_measurement_theta_max 26.35
_cell_measurement_theta_min 2.26
_cell_volume 2477.8(15)
_computing_cell_refinement 'BRUKER SMART (Bruker, 2005)'
_computing_data_collection 'BRUKER APEX2 (Bruker, 2005)'
_computing_data_reduction 'BRUKER SAINT (Bruker, 2005)'
_computing_molecular_graphics 'ORTEP 3.2 (Farrugia, 1997) and Mercury 2.3'
_computing_structure_refinement 'SHELXL-2014/7 (Sheldrick, 2014)'
_computing_structure_solution 'SIR 97 (Altomare et al, 1999)'
_diffrn_ambient_temperature 293(2)
_diffrn_measured_fraction_theta_full 0.990
_diffrn_measured_fraction_theta_max 0.989
_diffrn_radiation_type MoK\a
_diffrn_radiation_wavelength 0.71069
_diffrn_reflns_av_R_equivalents 0.0672
_diffrn_reflns_av_unetI/netI 0.0679
_diffrn_reflns_Laue_measured_fraction_full 0.990
_diffrn_reflns_Laue_measured_fraction_max 0.989
_diffrn_reflns_limit_h_max 16
_diffrn_reflns_limit_h_min -16
_diffrn_reflns_limit_k_max 17
_diffrn_reflns_limit_k_min -17
_diffrn_reflns_limit_l_max 18
_diffrn_reflns_limit_l_min -18
_diffrn_reflns_number 42251
_diffrn_reflns_point_group_measured_fraction_full 0.990
_diffrn_reflns_point_group_measured_fraction_max 0.989
_diffrn_reflns_theta_full 25.240
_diffrn_reflns_theta_max 26.375
_diffrn_reflns_theta_min 2.263
_exptl_absorpt_coefficient_mu 1.779
_exptl_absorpt_correction_T_max 0.931
_exptl_absorpt_correction_T_min 0.733
_exptl_absorpt_correction_type multi-scan
_exptl_absorpt_process_details 'SADABS (Bruker,2005)'
_exptl_crystal_colour blue
_exptl_crystal_density_diffrn 1.607
_exptl_crystal_description plate
_exptl_crystal_F_000 1232
_exptl_crystal_size_max 0.2
_exptl_crystal_size_mid 0.15
_exptl_crystal_size_min 0.04
_refine_diff_density_max 2.044
_refine_diff_density_min -0.675
_refine_diff_density_rms 0.114
_refine_ls_extinction_method none
_refine_ls_goodness_of_fit_ref 1.010
_refine_ls_hydrogen_treatment constr
_refine_ls_matrix_type full
_refine_ls_number_parameters 633
_refine_ls_number_reflns 10015
_refine_ls_number_restraints 0
_refine_ls_restrained_S_all 1.010
_refine_ls_R_factor_all 0.1100
_refine_ls_R_factor_gt 0.0588
_refine_ls_shift/su_max 0.001
_refine_ls_shift/su_mean 0.000
_refine_ls_structure_factor_coef Fsqd
_refine_ls_weighting_details 'w=1/[\s^2^(Fo^2^)+(0.1022P)^2^] where P=(Fo^2^+2Fc^2^)/3'
_refine_ls_weighting_scheme calc
_refine_ls_wR_factor_gt 0.1511
_refine_ls_wR_factor_ref 0.1685
_reflns_Friedel_coverage 0.000
_reflns_number_gt 6331
_reflns_number_total 10015
_reflns_threshold_expression 'I > 2\s(I)'
_cod_data_source_file ic5b00048_si_003.cif
_cod_data_source_block shelx
_cod_depositor_comments 'Adding full bibliography for 4342831--4342832.cif.'
_cod_original_formula_sum 'C38 H56 Cu4 N4 O23.50'
_cod_database_code 4342832
_shelx_shelxl_version_number 2014/7
_shelx_space_group_comment
;
The symmetry employed for this shelxl refinement is uniquely defined
by the following loop, which should always be used as a source of
symmetry information in preference to the above space-group names.
They are only intended as comments.
;
_shelx_estimated_absorpt_t_min 0.733
_shelx_estimated_absorpt_t_max 0.931

loop_
_space_group_symop_operation_xyz
'x, y, z'
'-x, -y, -z'

loop_
_atom_site_label
_atom_site_type_symbol
_atom_site_fract_x
_atom_site_fract_y
_atom_site_fract_z
_atom_site_U_iso_or_equiv
_atom_site_adp_type
_atom_site_occupancy
_atom_site_site_symmetry_order
_atom_site_calc_flag
_atom_site_refinement_flags_posn
_atom_site_refinement_flags_adp
_atom_site_refinement_flags_occupancy
C1 C 0.7212(4) 0.0424(4) 0.5689(3) 0.0354(11) Uani 1 1 d . . .
C2 C 0.6597(4) 0.1386(4) 0.6237(3) 0.0367(11) Uani 1 1 d . . .
H27 H 0.6654 0.1165 0.6863 0.044 Uiso 1 1 calc R U .
C3 C 0.7141(4) 0.2234(4) 0.6053(3) 0.0366(11) Uani 1 1 d . . .
C4 C 0.5361(4) 0.1855(4) 0.6088(3) 0.0361(11) Uani 1 1 d . . .
C5 C 0.4694(5) 0.2767(5) 0.6504(5) 0.0596(16) Uani 1 1 d . . .
H49 H 0.5016 0.3087 0.6860 0.072 Uiso 1 1 calc R U .
C6 C 0.3554(5) 0.3215(5) 0.6400(5) 0.0655(18) Uani 1 1 d . . .
H60 H 0.3124 0.3825 0.6689 0.079 Uiso 1 1 calc R U .
C7 C 0.3064(5) 0.2760(5) 0.5875(5) 0.0573(16) Uani 1 1 d . . .
H58 H 0.2302 0.3056 0.5806 0.069 Uiso 1 1 calc R U .
C8 C 0.3713(5) 0.1862(5) 0.5452(4) 0.0495(14) Uani 1 1 d . . .
H38 H 0.3389 0.1550 0.5090 0.059 Uiso 1 1 calc R U .
C9 C 0.4840(4) 0.1419(4) 0.5557(4) 0.0408(12) Uani 1 1 d . . .
H28 H 0.5263 0.0811 0.5264 0.049 Uiso 1 1 calc R U .
C10 C 0.6034(4) 0.4152(4) 0.3859(4) 0.0447(13) Uani 1 1 d . . .
H56A H 0.6061 0.4729 0.3458 0.054 Uiso 1 1 calc R U .
H56B H 0.6245 0.4261 0.4428 0.054 Uiso 1 1 calc R U .
C11 C 0.4870(4) 0.4124(5) 0.3962(4) 0.0506(14) Uani 1 1 d . . .
H34A H 0.4352 0.4796 0.4163 0.061 Uiso 1 1 calc R U .
H34B H 0.4831 0.3596 0.4412 0.061 Uiso 1 1 calc R U .
C12 C 0.3490(6) 0.3558(7) 0.3376(5) 0.077(2) Uani 1 1 d . . .
H65A H 0.3212 0.3436 0.2840 0.093 Uiso 1 1 calc R U .
H65B H 0.3731 0.2900 0.3714 0.093 Uiso 1 1 calc R U .
C13 C 0.2533(8) 0.4339(9) 0.3913(8) 0.122(3) Uani 1 1 d . . .
H70A H 0.2739 0.4387 0.4500 0.146 Uiso 1 1 calc R U .
H70B H 0.2316 0.5028 0.3623 0.146 Uiso 1 1 calc R U .
C14 C 0.4299(8) 0.4805(5) 0.2491(5) 0.086(2) Uani 1 1 d . . .
H66A H 0.3510 0.5226 0.2568 0.103 Uiso 1 1 calc R U .
H66B H 0.4715 0.5227 0.2646 0.103 Uiso 1 1 calc R U .
C15 C 0.4593(8) 0.4553(6) 0.1573(7) 0.122(4) Uani 1 1 d . . .
H62A H 0.3920 0.4581 0.1319 0.147 Uiso 1 1 calc R U .
H62B H 0.4830 0.5100 0.1275 0.147 Uiso 1 1 calc R U .
C16 C 0.4907(13) 0.3066(15) 0.0671(7) 0.191(8) Uani 1 1 d . . .
H90A H 0.4647 0.3587 0.0200 0.229 Uiso 1 1 calc R U .
H90B H 0.5517 0.2485 0.0407 0.229 Uiso 1 1 calc R U .
C17 C 0.3929(13) 0.2655(12) 0.0987(10) 0.187(7) Uani 1 1 d . . .
H72A H 0.3216 0.3225 0.1064 0.225 Uiso 1 1 calc R U .
H72B H 0.3875 0.2164 0.0578 0.225 Uiso 1 1 calc R U .
C18 C 0.6427(5) 0.3496(6) 0.0903(5) 0.081(2) Uani 1 1 d . . .
H57A H 0.6686 0.4018 0.1110 0.097 Uiso 1 1 calc R U .
H57B H 0.6291 0.3670 0.0286 0.097 Uiso 1 1 calc R U .
C19 C 0.7352(5) 0.2448(5) 0.0955(4) 0.0581(17) Uani 1 1 d . . .
H52A H 0.7319 0.2009 0.0493 0.070 Uiso 1 1 calc R U .
H52B H 0.8073 0.2536 0.0878 0.070 Uiso 1 1 calc R U .
C20 C 0.5920(4) 0.0646(4) 0.3337(3) 0.0366(11) Uani 1 1 d . . .
H33A H 0.5119 0.0810 0.3447 0.044 Uiso 1 1 calc R U .
H33B H 0.6272 0.0170 0.3811 0.044 Uiso 1 1 calc R U .
C21 C 0.6305(4) 0.0097(4) 0.2486(4) 0.0443(13) Uani 1 1 d . . .
H35A H 0.6048 -0.0491 0.2517 0.053 Uiso 1 1 calc R U .
H35B H 0.5938 0.0574 0.2018 0.053 Uiso 1 1 calc R U .
C22 C 0.7706(5) -0.0640(4) 0.1273(4) 0.0478(13) Uani 1 1 d . . .
H43A H 0.7196 -0.0089 0.0926 0.057 Uiso 1 1 calc R U .
H43B H 0.8461 -0.0699 0.1046 0.057 Uiso 1 1 calc R U .
C23 C 0.7550(6) -0.1659(5) 0.1122(4) 0.0581(16) Uani 1 1 d . . .
H31A H 0.7000 -0.1770 0.1567 0.070 Uiso 1 1 calc R U .
H31B H 0.7278 -0.1628 0.0545 0.070 Uiso 1 1 calc R U .
C24 C 0.8144(5) -0.1148(4) 0.2840(4) 0.0443(13) Uani 1 1 d . . .
H39A H 0.7896 -0.0935 0.3445 0.053 Uiso 1 1 calc R U .
H39B H 0.7974 -0.1771 0.2761 0.053 Uiso 1 1 calc R U .
C25 C 0.9367(4) -0.1398(4) 0.2690(4) 0.0435(13) Uani 1 1 d . . .
H37A H 0.9638 -0.1711 0.2119 0.052 Uiso 1 1 calc R U .
H37B H 0.9739 -0.1900 0.3143 0.052 Uiso 1 1 calc R U .
C26 C 0.9737(4) -0.0197(4) 0.3641(3) 0.0401(12) Uani 1 1 d . . .
H99A H 1.0469 -0.0628 0.3819 0.048 Uiso 1 1 calc R U .
H99B H 0.9176 -0.0366 0.4037 0.048 Uiso 1 1 calc R U .
C27 C 0.9575(4) 0.0943(4) 0.3702(4) 0.0424(12) Uani 1 1 d . . .
H46A H 0.9503 0.1123 0.4317 0.051 Uiso 1 1 calc R U .
H46B H 1.0214 0.1086 0.3401 0.051 Uiso 1 1 calc R U .
C28 C 1.0691(4) -0.0485(4) 0.2156(4) 0.0475(14) Uani 1 1 d . . .
H44A H 1.1265 -0.1161 0.2263 0.057 Uiso 1 1 calc R U .
H44B H 1.0956 0.0053 0.2320 0.057 Uiso 1 1 calc R U .
C29 C 1.0495(5) -0.0345(5) 0.1174(4) 0.0568(16) Uani 1 1 d . . .
H55A H 1.1148 -0.0277 0.0830 0.068 Uiso 1 1 calc R U .
H55B H 1.0374 -0.0952 0.0979 0.068 Uiso 1 1 calc R U .
C30 C 1.0276(5) 0.3286(5) 0.2173(5) 0.0603(17) Uani 1 1 d . . .
C31 C 0.9680(4) 0.4458(4) 0.2314(4) 0.0448(13) Uani 1 1 d . . .
H19 H 0.9632 0.4541 0.2954 0.054 Uiso 1 1 calc R U .
C32 C 0.8454(4) 0.4876(4) 0.2064(4) 0.0388(12) Uani 1 1 d . . .
C33 C 1.0362(4) 0.5097(4) 0.1903(4) 0.0434(13) Uani 1 1 d . . .
C34 C 1.0685(5) 0.5720(5) 0.2414(4) 0.0527(15) Uani 1 1 d . . .
H36 H 1.0465 0.5758 0.3018 0.063 Uiso 1 1 calc R U .
C35 C 1.1338(5) 0.6293(4) 0.2033(5) 0.0595(18) Uani 1 1 d . . .
H47 H 1.1550 0.6711 0.2381 0.071 Uiso 1 1 calc R U .
C36 C 1.1667(5) 0.6238(5) 0.1141(5) 0.0639(18) Uani 1 1 d . . .
H48 H 1.2092 0.6627 0.0885 0.077 Uiso 1 1 calc R U .
C37 C 1.1372(5) 0.5612(5) 0.0634(5) 0.0614(17) Uani 1 1 d . . .
H42 H 1.1613 0.5557 0.0035 0.074 Uiso 1 1 calc R U .
C38 C 1.0711(5) 0.5059(5) 0.1014(4) 0.0539(15) Uani 1 1 d . . .
H18 H 1.0497 0.4650 0.0657 0.065 Uiso 1 1 calc R U .
N1 N 0.4518(3) 0.3886(3) 0.3112(3) 0.0457(11) Uani 1 1 d . . .
N2 N 0.5435(5) 0.3578(6) 0.1368(4) 0.108(3) Uani 1 1 d . . .
N3 N 0.7523(3) -0.0299(3) 0.2224(3) 0.0362(9) Uani 1 1 d . . .
N4 N 0.9638(3) -0.0419(3) 0.2719(3) 0.0355(9) Uani 1 1 d . . .
O1 O 0.7332(3) 0.2497(3) 0.5244(2) 0.0471(9) Uani 1 1 d . . .
O2 O 0.7346(4) 0.2623(3) 0.6688(3) 0.0599(11) Uani 1 1 d . . .
O1W O 0.2760(4) 0.1048(4) 0.2203(3) 0.0886(16) Uani 1 1 d . . .
O3 O 0.7359(3) 0.0545(3) 0.4854(2) 0.0407(8) Uani 1 1 d . . .
O2W O 0.6376(5) 0.2545(4) 0.8470(4) 0.0886(15) Uani 1 1 d . . .
O4 O 0.6792(3) 0.3196(2) 0.3518(2) 0.0342(7) Uani 1 1 d . . .
O3W O 0.3433(8) 0.9502(7) 0.0926(6) 0.160(3) Uani 1 1 d . . .
O5 O 0.6148(3) 0.1585(2) 0.3375(2) 0.0344(7) Uani 1 1 d . . .
O4W O 0.1050(4) 0.2286(4) 0.4752(4) 0.0970(18) Uani 1 1 d . . .
O6 O 0.7213(3) 0.1978(3) 0.1795(2) 0.0415(8) Uani 1 1 d . . .
O5W O 0.5965(7) 0.6415(10) 0.1136(8) 0.208(5) Uani 1 1 d . . .
O7 O 0.7813(3) 0.4391(3) 0.2392(3) 0.0470(9) Uani 1 1 d . . .
O6W O 1.0366(5) 0.2007(5) 0.0417(4) 0.1025(18) Uani 1 1 d . . .
O8 O 0.9745(3) 0.2670(3) 0.2360(3) 0.0600(11) Uani 1 1 d . . .
O7W O 0.8803(4) 0.3423(4) 0.4401(3) 0.0690(12) Uani 1 1 d . . .
O9 O 0.8132(3) 0.5665(3) 0.1584(3) 0.0593(11) Uani 1 1 d . . .
O8W O 0.510(2) 0.944(3) 0.979(2) 0.265(18) Uani 0.5 1 d . . P
O11 O 0.9538(3) 0.0574(3) 0.1041(3) 0.0573(11) Uani 1 1 d . . .
O12 O 0.8577(2) 0.1549(2) 0.3291(2) 0.0328(7) Uani 1 1 d . . .
O13 O 0.1634(6) 0.3925(7) 0.3960(6) 0.154(3) Uani 1 1 d . . .
H555 H 0.1081 0.4318 0.4242 0.231 Uiso 1 1 calc R U .
O14 O 0.4309(5) 0.2120(6) 0.1863(5) 0.125(3) Uani 1 1 d . . .
O15 O 1.1227(4) 0.2967(4) 0.1834(7) 0.164(4) Uani 1 1 d . . .
H99 H 1.1288 0.3352 0.1408 0.246 Uiso 1 1 calc R U .
O16 O 0.8577(4) -0.2494(3) 0.1167(3) 0.0700(13) Uani 1 1 d . . .
H16 H 0.9039 -0.2398 0.0788 0.105 Uiso 1 1 calc R U .
O17 O 0.7548(3) -0.0446(3) 0.6068(3) 0.0560(10) Uani 1 1 d . . .
H11 H 0.7052 -0.0509 0.6429 0.084 Uiso 1 1 calc R U .
Cu1 Cu 0.69695(5) 0.18997(4) 0.42374(4) 0.03240(17) Uani 1 1 d . . .
Cu2 Cu 0.57968(5) 0.26814(5) 0.24640(4) 0.04133(19) Uani 1 1 d . . .
Cu3 Cu 0.83253(5) 0.07868(4) 0.22948(4) 0.03271(17) Uani 1 1 d . . .
Cu4 Cu 0.82800(5) 0.30198(4) 0.29700(4) 0.03820(18) Uani 1 1 d . . .

loop_
_atom_site_aniso_label
_atom_site_aniso_U_11
_atom_site_aniso_U_22
_atom_site_aniso_U_33
_atom_site_aniso_U_23
_atom_site_aniso_U_13
_atom_site_aniso_U_12
C1 0.035(3) 0.036(3) 0.038(3) 0.004(2) -0.008(2) -0.014(2)
C2 0.046(3) 0.036(3) 0.029(3) 0.000(2) -0.008(2) -0.014(2)
C3 0.035(3) 0.040(3) 0.039(3) -0.006(2) -0.009(2) -0.015(2)
C4 0.038(3) 0.033(3) 0.037(3) 0.004(2) 0.004(2) -0.015(2)
C5 0.053(4) 0.052(4) 0.074(4) -0.027(3) 0.004(3) -0.017(3)
C6 0.050(4) 0.047(4) 0.091(5) -0.027(3) 0.015(3) -0.007(3)
C7 0.036(3) 0.053(4) 0.079(5) 0.008(3) -0.001(3) -0.015(3)
C8 0.049(3) 0.053(4) 0.051(4) 0.000(3) -0.003(3) -0.025(3)
C9 0.038(3) 0.040(3) 0.042(3) -0.003(2) 0.001(2) -0.012(2)
C10 0.040(3) 0.029(3) 0.057(4) -0.010(2) 0.002(2) -0.004(2)
C11 0.038(3) 0.048(3) 0.057(4) -0.015(3) 0.002(3) -0.004(2)
C12 0.054(4) 0.094(6) 0.081(5) -0.031(4) -0.009(4) -0.017(4)
C13 0.090(7) 0.125(8) 0.150(10) 0.012(7) -0.027(6) -0.037(6)
C14 0.131(7) 0.041(4) 0.065(5) 0.006(3) -0.026(5) -0.001(4)
C15 0.101(7) 0.069(5) 0.118(8) 0.052(5) 0.043(5) 0.041(5)
C16 0.235(15) 0.37(2) 0.056(6) 0.058(10) -0.071(8) -0.206(17)
C17 0.212(14) 0.162(12) 0.169(13) 0.034(10) 0.092(11) -0.082(11)
C18 0.058(4) 0.073(5) 0.081(5) 0.047(4) 0.008(4) 0.002(3)
C19 0.058(4) 0.053(4) 0.041(3) 0.021(3) 0.011(3) 0.000(3)
C20 0.036(3) 0.039(3) 0.039(3) 0.000(2) -0.005(2) -0.018(2)
C21 0.044(3) 0.042(3) 0.054(4) -0.009(3) -0.005(2) -0.022(2)
C22 0.059(4) 0.043(3) 0.044(3) -0.004(2) -0.003(3) -0.021(3)
C23 0.073(4) 0.053(4) 0.055(4) -0.014(3) -0.003(3) -0.028(3)
C24 0.055(3) 0.036(3) 0.043(3) 0.000(2) -0.002(2) -0.018(3)
C25 0.057(3) 0.023(2) 0.043(3) 0.002(2) -0.001(2) -0.006(2)
C26 0.037(3) 0.037(3) 0.038(3) 0.007(2) -0.003(2) -0.005(2)
C27 0.036(3) 0.038(3) 0.053(3) -0.003(2) -0.011(2) -0.011(2)
C28 0.034(3) 0.047(3) 0.051(4) 0.007(3) 0.006(2) -0.007(2)
C29 0.050(3) 0.055(4) 0.049(4) 0.000(3) 0.014(3) -0.005(3)
C30 0.036(3) 0.042(3) 0.094(5) 0.023(3) -0.002(3) -0.010(3)
C31 0.045(3) 0.049(3) 0.044(3) 0.004(3) -0.004(2) -0.022(3)
C32 0.040(3) 0.028(3) 0.049(3) 0.002(2) 0.000(2) -0.016(2)
C33 0.040(3) 0.035(3) 0.056(4) 0.008(2) -0.011(2) -0.013(2)
C34 0.044(3) 0.051(3) 0.067(4) -0.009(3) -0.010(3) -0.019(3)
C35 0.037(3) 0.036(3) 0.107(6) -0.014(3) -0.020(3) -0.009(3)
C36 0.048(4) 0.049(4) 0.094(6) 0.008(4) -0.001(3) -0.020(3)
C37 0.058(4) 0.060(4) 0.067(4) 0.011(3) 0.000(3) -0.025(3)
C38 0.063(4) 0.059(4) 0.051(4) 0.003(3) -0.009(3) -0.035(3)
N1 0.036(2) 0.041(3) 0.053(3) -0.002(2) -0.004(2) -0.0037(19)
N2 0.072(4) 0.109(5) 0.071(4) 0.052(4) 0.021(3) 0.041(4)
N3 0.048(2) 0.026(2) 0.035(2) -0.0060(17) 0.0008(18) -0.0132(18)
N4 0.038(2) 0.028(2) 0.034(2) 0.0013(17) 0.0025(17) -0.0061(17)
O1 0.057(2) 0.058(2) 0.039(2) -0.0017(18) -0.0039(17) -0.0352(19)
O2 0.077(3) 0.074(3) 0.047(2) -0.007(2) -0.013(2) -0.046(2)
O1W 0.079(3) 0.077(3) 0.079(3) 0.021(3) 0.008(3) 0.002(3)
O3 0.046(2) 0.0359(19) 0.035(2) -0.0003(15) -0.0017(15) -0.0089(16)
O2W 0.105(4) 0.087(4) 0.075(3) -0.011(3) -0.008(3) -0.034(3)
O4 0.0316(17) 0.0266(17) 0.041(2) -0.0010(14) 0.0050(14) -0.0086(14)
O3W 0.217(9) 0.133(6) 0.137(7) -0.015(5) 0.039(6) -0.083(6)
O5 0.0432(19) 0.0269(17) 0.0378(19) 0.0007(14) -0.0039(15) -0.0182(15)
O4W 0.067(3) 0.087(4) 0.137(5) -0.031(3) -0.025(3) -0.017(3)
O6 0.0387(19) 0.0395(19) 0.0331(19) 0.0097(15) 0.0043(15) -0.0019(15)
O5W 0.090(6) 0.283(13) 0.242(12) 0.052(10) -0.052(6) -0.053(7)
O7 0.0348(19) 0.037(2) 0.070(3) 0.0093(18) -0.0013(17) -0.0165(16)
O6W 0.125(5) 0.095(4) 0.093(4) -0.004(3) 0.022(4) -0.055(4)
O8 0.045(2) 0.036(2) 0.093(3) 0.000(2) 0.020(2) -0.0133(18)
O7W 0.060(3) 0.065(3) 0.089(3) -0.008(2) -0.002(2) -0.031(2)
O9 0.045(2) 0.046(2) 0.086(3) 0.024(2) -0.009(2) -0.0194(18)
O8W 0.149(17) 0.49(7) 0.21(3) -0.04(3) 0.010(17) -0.18(3)
O11 0.044(2) 0.060(3) 0.048(2) 0.0127(19) 0.0078(17) 0.0007(19)
O12 0.0307(17) 0.0275(17) 0.042(2) 0.0011(14) -0.0037(14) -0.0121(14)
O13 0.114(5) 0.217(9) 0.168(7) 0.060(7) -0.046(5) -0.105(6)
O14 0.080(4) 0.153(6) 0.153(6) 0.087(5) -0.051(4) -0.060(4)
O15 0.045(3) 0.052(3) 0.355(12) 0.069(5) 0.047(5) 0.000(2)
O16 0.075(3) 0.045(2) 0.088(3) -0.007(2) 0.010(2) -0.022(2)
O17 0.070(3) 0.039(2) 0.046(2) 0.0114(18) -0.0020(19) -0.0068(19)
Cu1 0.0361(3) 0.0310(3) 0.0306(3) -0.0001(2) -0.0009(2) -0.0132(3)
Cu2 0.0421(4) 0.0356(3) 0.0329(4) 0.0066(3) 0.0021(3) -0.0003(3)
Cu3 0.0363(3) 0.0232(3) 0.0345(3) 0.0009(2) -0.0019(2) -0.0060(2)
Cu4 0.0336(3) 0.0248(3) 0.0541(4) 0.0003(3) 0.0061(3) -0.0108(2)

loop_
_atom_type_symbol
_atom_type_description
_atom_type_scat_dispersion_real
_atom_type_scat_dispersion_imag
_atom_type_scat_source
C C 0.0033 0.0016 'International Tables Vol C Tables 4.2.6.8 and 6.1.1.4'
H H 0.0000 0.0000 'International Tables Vol C Tables 4.2.6.8 and 6.1.1.4'
N N 0.0061 0.0033 'International Tables Vol C Tables 4.2.6.8 and 6.1.1.4'
O O 0.0106 0.0060 'International Tables Vol C Tables 4.2.6.8 and 6.1.1.4'
Cu Cu 0.3201 1.2651 'International Tables Vol C Tables 4.2.6.8 and 6.1.1.4'

loop_
_geom_angle_atom_site_label_1
_geom_angle_atom_site_label_2
_geom_angle_atom_site_label_3
_geom_angle
O17 C1 O3 122.2(5)
O17 C1 C2 119.1(5)
O3 C1 C2 118.7(4)
C4 C2 C1 112.3(4)
C4 C2 C3 109.9(4)
C1 C2 C3 111.6(4)
O2 C3 O1 124.2(5)
O2 C3 C2 118.3(5)
O1 C3 C2 117.5(4)
C9 C4 C5 116.7(5)
C9 C4 C2 123.8(5)
C5 C4 C2 119.5(5)
C4 C5 C6 121.6(6)
C7 C6 C5 120.2(6)
C6 C7 C8 119.1(6)
C7 C8 C9 120.5(6)
C8 C9 C4 121.9(5)
O4 C10 C11 109.8(4)
C10 C11 N1 112.4(5)
C13 C12 N1 115.4(7)
O13 C13 C12 104.3(9)
C15 C14 N1 114.6(6)
N2 C15 C14 117.9(7)
C17 C16 N2 120.8(10)
O14 C17 C16 100.6(11)
N2 C18 C19 116.4(6)
O6 C19 C18 108.0(5)
O5 C20 C21 115.2(4)
N3 C21 C20 117.5(4)
C23 C22 N3 116.6(5)
O16 C23 C22 109.6(5)
C25 C24 N3 112.0(4)
C24 C25 N4 110.0(4)
N4 C26 C27 109.6(4)
O12 C27 C26 107.9(4)
N4 C28 C29 111.2(4)
O11 C29 C28 109.3(5)
O15 C30 O8 120.5(6)
O15 C30 C31 119.9(5)
O8 C30 C31 119.4(5)
C33 C31 C30 112.2(5)
C33 C31 C32 113.5(4)
C30 C31 C32 113.5(5)
O9 C32 O7 122.8(5)
O9 C32 C31 119.5(4)
O7 C32 C31 117.7(4)
C38 C33 C34 117.7(5)
C38 C33 C31 121.3(5)
C34 C33 C31 120.9(5)
C33 C34 C35 120.6(6)
C36 C35 C34 119.9(6)
C37 C36 C35 120.0(6)
C36 C37 C38 119.8(6)
C33 C38 C37 121.9(6)
C14 N1 C11 109.9(5)
C14 N1 C12 114.1(6)
C11 N1 C12 106.0(5)
C14 N1 Cu2 105.3(4)
C11 N1 Cu2 111.3(3)
C12 N1 Cu2 110.4(4)
C18 N2 C15 122.7(8)
C18 N2 C16 99.8(8)
C15 N2 C16 105.0(9)
C18 N2 Cu2 106.9(4)
C15 N2 Cu2 110.2(5)
C16 N2 Cu2 111.7(7)
C21 N3 C24 111.9(4)
C21 N3 C22 108.4(4)
C24 N3 C22 112.6(4)
C21 N3 Cu3 115.1(3)
C24 N3 Cu3 101.2(3)
C22 N3 Cu3 107.6(3)
C26 N4 C28 109.7(4)
C26 N4 C25 110.9(4)
C28 N4 C25 111.9(4)
C26 N4 Cu3 106.2(3)
C28 N4 Cu3 110.6(3)
C25 N4 Cu3 107.4(3)
C3 O1 Cu1 123.9(3)
C1 O3 Cu1 123.8(3)
C10 O4 Cu4 123.8(3)
C10 O4 Cu1 118.2(3)
Cu4 O4 Cu1 105.00(14)
C10 O4 Cu2 105.7(3)
Cu4 O4 Cu2 107.84(14)
Cu1 O4 Cu2 91.00(12)
C20 O5 Cu1 126.6(3)
C20 O5 Cu2 123.1(3)
Cu1 O5 Cu2 110.01(15)
C19 O6 Cu3 124.6(3)
C19 O6 Cu2 114.5(3)
Cu3 O6 Cu2 120.83(17)
C32 O7 Cu4 126.0(3)
C30 O8 Cu4 126.0(4)
C29 O11 Cu3 108.0(3)
C27 O12 Cu4 120.1(3)
C27 O12 Cu3 111.6(3)
Cu4 O12 Cu3 111.39(15)
C27 O12 Cu1 113.5(3)
Cu4 O12 Cu1 93.30(13)
Cu3 O12 Cu1 104.68(13)
O5 Cu1 O3 95.71(14)
O5 Cu1 O1 162.09(15)
O3 Cu1 O1 90.39(15)
O5 Cu1 O4 85.44(13)
O3 Cu1 O4 171.64(14)
O1 Cu1 O4 90.96(15)
O5 Cu1 O12 93.29(13)
O3 Cu1 O12 97.60(13)
O1 Cu1 O12 102.60(13)
O4 Cu1 O12 74.06(12)
O5 Cu2 O6 90.58(14)
O5 Cu2 N2 168.1(3)
O6 Cu2 N2 84.39(19)
O5 Cu2 N1 102.11(16)
O6 Cu2 N1 158.50(17)
N2 Cu2 N1 86.1(2)
O5 Cu2 O4 73.52(12)
O6 Cu2 O4 89.44(14)
N2 Cu2 O4 117.1(3)
N1 Cu2 O4 77.86(15)
O6 Cu3 O12 95.87(14)
O6 Cu3 N4 172.91(15)
O12 Cu3 N4 84.32(15)
O6 Cu3 N3 97.74(16)
O12 Cu3 N3 133.93(14)
N4 Cu3 N3 87.12(16)
O6 Cu3 O11 93.09(13)
O12 Cu3 O11 117.43(15)
N4 Cu3 O11 80.59(15)
N3 Cu3 O11 105.54(16)
O8 Cu4 O7 90.93(16)
O8 Cu4 O4 171.89(16)
O7 Cu4 O4 93.71(14)
O8 Cu4 O12 90.18(14)
O7 Cu4 O12 164.70(15)
O4 Cu4 O12 83.59(13)

loop_
_geom_bond_atom_site_label_1
_geom_bond_atom_site_label_2
_geom_bond_distance
_geom_bond_site_symmetry_2
C1 O17 1.234(6) .
C1 O3 1.271(6) .
C1 C2 1.525(7) .
C2 C4 1.520(7) .
C2 C3 1.550(7) .
C3 O2 1.229(6) .
C3 O1 1.279(6) .
C4 C9 1.385(7) .
C4 C5 1.387(8) .
C5 C6 1.392(9) .
C6 C7 1.370(9) .
C7 C8 1.373(9) .
C8 C9 1.377(7) .
C10 O4 1.416(6) .
C10 C11 1.500(7) .
C11 N1 1.506(7) .
C12 C13 1.514(13) .
C12 N1 1.546(9) .
C13 O13 1.449(11) .
C14 C15 1.440(12) .
C14 N1 1.478(8) .
C15 N2 1.416(9) .
C16 C17 1.568(16) .
C16 N2 1.633(14) .
C17 O14 1.514(16) .
C18 N2 1.361(9) .
C18 C19 1.504(8) .
C19 O6 1.411(6) .
C20 O5 1.422(6) .
C20 C21 1.489(7) .
C21 N3 1.480(7) .
C22 C23 1.514(8) .
C22 N3 1.518(7) .
C23 O16 1.408(7) .
C24 C25 1.479(8) .
C24 N3 1.485(6) .
C25 N4 1.503(6) .
C26 N4 1.482(7) .
C26 C27 1.507(7) .
C27 O12 1.435(6) .
C28 N4 1.499(6) .
C28 C29 1.527(8) .
C29 O11 1.431(7) .
C30 O15 1.211(8) .
C30 O8 1.262(7) .
C30 C31 1.529(8) .
C31 C33 1.507(7) .
C31 C32 1.551(7) .
C32 O9 1.226(6) .
C32 O7 1.274(6) .
C33 C38 1.377(8) .
C33 C34 1.384(8) .
C34 C35 1.399(9) .
C35 C36 1.375(10) .
C36 C37 1.363(10) .
C37 C38 1.384(8) .
N1 Cu2 2.082(4) .
N2 Cu2 1.991(5) .
N3 Cu3 2.101(4) .
N4 Cu3 2.018(4) .
O1 Cu1 1.955(4) .
O3 Cu1 1.938(3) .
O4 Cu4 1.940(3) .
O4 Cu1 1.970(3) .
O4 Cu2 2.436(3) .
O5 Cu1 1.927(3) .
O5 Cu2 1.930(3) .
O6 Cu3 1.915(3) .
O6 Cu2 1.940(3) .
O7 Cu4 1.930(3) .
O8 Cu4 1.917(4) .
O8W O8W 1.62(6) 2_677
O11 Cu3 2.295(4) .
O12 Cu4 1.946(3) .
O12 Cu3 2.012(3) .
O12 Cu1 2.307(3) .
